data_1530144
loop_
_publ_author_name
'Keller, H.K.'
'Schroeder, L.'

_publ_section_title
;
 Zur Kenntnis der neuen Verbindungsgruppe A2 Hg2 Pd X8 (Mit A= Rb, Tl; X=
 Cl, Br) mit eigenem Strukturtyp
;
_journal_name_full 'Journal of the Less-Common Metals'
_journal_page_first 295
_journal_page_last 307
_journal_volume 154
_journal_year 1989
_chemical_formula_sum 'Cl8 Hg2 Pd Tl2'
_chemical_name_systematic 'Tl2 (Hg2 Pd Cl8)'
_space_group_IT_number 12
_symmetry_space_group_name_Hall '-C 2y'
_symmetry_space_group_name_H-M 'C 1 2/m 1'
_cell_angle_alpha 90
_cell_angle_beta 109.32
_cell_angle_gamma 90
_cell_formula_units_Z 2
_cell_length_a 11.358
_cell_length_b 6.728
_cell_length_c 9.752
_cell_volume 703.249
_citation_journal_id_ASTM JCOMAH
_cod_data_source_file Keller_JCOMAH_1989_1936.cif
_cod_data_source_block Cl8Hg2Pd1Tl2
_cod_original_cell_volume 703.2485
_cod_original_formula_sum 'Cl8 Hg2 Pd1 Tl2'
_cod_database_code 1530144

loop_
_symmetry_equiv_pos_as_xyz
x,y,z
-x,y,-z
-x,-y,-z
x,-y,z
x+1/2,y+1/2,z
-x+1/2,y+1/2,-z
-x+1/2,-y+1/2,-z
x+1/2,-y+1/2,z

loop_
_atom_site_label
_atom_site_type_symbol
_atom_site_fract_x
_atom_site_fract_y
_atom_site_fract_z
_atom_site_occupancy
_atom_site_U_iso_or_equiv
Cl2 Cl-1 0.9177 0 0.305 1 0.0
Tl1 Tl+1 0.3982 0 0.1644 1 0.0
Pd1 Pd+2 0 0 0 1 0.0
Cl3 Cl-1 0.3494 0 0.506 1 0.0
Hg1 Hg+2 0.134 0 0.4007 1 0.0
Cl1 Cl-1 0.6362 0.2603 0.1289 1 0.0
